data_7214094
loop_
_publ_author_name
'Xu, Xiao'
'Ju, Weiwei'
'Hou, Wentao'
'Zhu, Dunru'
'Xu, Yan'

_publ_section_title
;
 Two octamolybdate-based complexes: hydrothermal synthesis, structural
 characterization and properties
;
_journal_issue 1
_journal_name_full CrystEngComm
_journal_page_first 82
_journal_paper_doi 10.1039/c3ce41706a
_journal_volume 16
_journal_year 2014
_chemical_formula_sum 'C2.77 H3.23 Ag0.31 Mo0.62 N1.38 O2'
_chemical_formula_weight 180.14
_chemical_name_systematic
; 
 ? 
;
_space_group_IT_number 2
_symmetry_cell_setting triclinic
_symmetry_space_group_name_Hall '-P 1'
_symmetry_space_group_name_H-M 'P -1'
_atom_sites_solution_hydrogens geom
_atom_sites_solution_primary direct
_atom_sites_solution_secondary difmap
_audit_creation_method SHELXL-97
_cell_angle_alpha 72.133(3)
_cell_angle_beta 74.511(2)
_cell_angle_gamma 78.879(2)
_cell_formula_units_Z 13
_cell_length_a 9.982(2)
_cell_length_b 11.711(4)
_cell_length_c 13.987(2)
_cell_measurement_reflns_used 3103
_cell_measurement_temperature 296(2)
_cell_measurement_theta_max 25.338
_cell_measurement_theta_min 2.53
_cell_volume 1488.7(6)
_computing_cell_refinement 'SAINT (Bruker, 2005)'
_computing_data_collection 'APEX2 (Bruker, 2005)'
_computing_data_reduction SAINT
_computing_molecular_graphics SHELXTL
_computing_publication_material SHELXTL
_computing_structure_refinement 'SHELXL-97 (Sheldrick, 1997)'
_computing_structure_solution 'SHELXS-97 (Sheldrick, 1990)'
_diffrn_ambient_temperature 296(2)
_diffrn_measured_fraction_theta_full 0.982
_diffrn_measured_fraction_theta_max 0.982
_diffrn_measurement_device_type 'Bruker Apex2 CCD'
_diffrn_measurement_method '\w scans'
_diffrn_radiation_monochromator graphite
_diffrn_radiation_source 'fine-focus sealed tube'
_diffrn_radiation_type MoK\a
_diffrn_radiation_wavelength 0.71073
_diffrn_reflns_av_R_equivalents 0.0255
_diffrn_reflns_av_sigmaI/netI 0.0448
_diffrn_reflns_limit_h_max 11
_diffrn_reflns_limit_h_min -12
_diffrn_reflns_limit_k_max 12
_diffrn_reflns_limit_k_min -14
_diffrn_reflns_limit_l_max 16
_diffrn_reflns_limit_l_min -16
_diffrn_reflns_number 10869
_diffrn_reflns_theta_full 25.36
_diffrn_reflns_theta_max 25.36
_diffrn_reflns_theta_min 1.57
_exptl_absorpt_coefficient_mu 3.001
_exptl_absorpt_correction_T_max 0.7147
_exptl_absorpt_correction_T_min 0.6617
_exptl_absorpt_correction_type multi-scan
_exptl_absorpt_process_details '(SADABS; Sheldrick, 2003)'
_exptl_crystal_colour colourless
_exptl_crystal_density_diffrn 2.612
_exptl_crystal_density_method 'not measured'
_exptl_crystal_description block
_exptl_crystal_F_000 1116
_exptl_crystal_size_max 0.15
_exptl_crystal_size_mid 0.13
_exptl_crystal_size_min 0.12
_refine_diff_density_max 1.420
_refine_diff_density_min -1.749
_refine_diff_density_rms 0.166
_refine_ls_extinction_method none
_refine_ls_goodness_of_fit_ref 1.089
_refine_ls_hydrogen_treatment mixed
_refine_ls_matrix_type full
_refine_ls_number_parameters 542
_refine_ls_number_reflns 5353
_refine_ls_number_restraints 37
_refine_ls_restrained_S_all 1.103
_refine_ls_R_factor_all 0.0718
_refine_ls_R_factor_gt 0.0503
_refine_ls_shift/su_max 0.026
_refine_ls_shift/su_mean 0.004
_refine_ls_structure_factor_coef Fsqd
_refine_ls_weighting_details 'calc w=1/[\s^2^(Fo^2^)+(0.1000P)^2^+0.0000P] where P=(Fo^2^+2Fc^2^)/3'
_refine_ls_weighting_scheme calc
_refine_ls_wR_factor_gt 0.1457
_refine_ls_wR_factor_ref 0.1627
_reflns_number_gt 4012
_reflns_number_total 5353
_reflns_threshold_expression >2sigma(I)
_cod_data_source_file c3ce41706a.txt
_cod_data_source_block xx-24
_cod_depositor_comments
;
The following automatic conversions were performed:

'_symmetry_cell_setting' value 'Triclinic' changed to 'triclinic'
according to
/usr/data/users/saulius/automatic-downloads/current/RSC/lib/dictionaries/cif_core.dic
dictionary named 'cif_core.dic' version 2.4.2 from 2011-04-26.

Automatic conversion script
Id: cif_fix_values 2281 2013-09-26 08:29:07Z andrius 
;
_cod_original_sg_symbol_H-M P-1
_cod_database_code 7214094

loop_
_symmetry_equiv_pos_as_xyz
'x, y, z'
'-x, -y, -z'

loop_
_atom_site_label
_atom_site_type_symbol
_atom_site_fract_x
_atom_site_fract_y
_atom_site_fract_z
_atom_site_U_iso_or_equiv
_atom_site_adp_type
_atom_site_occupancy
_atom_site_symmetry_multiplicity
_atom_site_calc_flag
_atom_site_refinement_flags
_atom_site_disorder_group
Ag1 Ag 0.02551(4) 0.89190(3) 0.86080(3) 0.06183(13) Uani 1 1 d . .
Ag2A Ag 0.47816(7) 0.48339(7) 1.00499(7) 0.0479(2) Uani 0.50 1 d P .
Ag3 Ag 0.49688(10) 0.00461(7) 1.45839(7) 0.0780(3) Uani 0.50 1 d P .
Mo1 Mo 0.34053(4) -0.06352(3) 1.05143(3) 0.05547(11) Uani 1 1 d . .
Mo2 Mo 0.34922(7) 0.09304(6) 0.83601(5) 0.03143(17) Uani 0.50 1 d P 1
Mo6 Mo 0.32496(7) 0.27196(6) 0.95592(5) 0.03495(18) Uani 0.50 1 d P 1
Mo4 Mo 0.35730(9) 0.15433(7) 1.20864(6) 0.0474(2) Uani 0.50 1 d P 1
Mo5 Mo 0.39073(7) 0.32057(6) 0.90953(5) 0.03377(18) Uani 0.50 1 d P 2
Mo3 Mo 0.38553(7) 0.14355(5) 1.14335(5) 0.02827(16) Uani 0.50 1 d P 2
Mo7 Mo 0.43467(8) 0.13003(6) 0.77681(5) 0.03804(19) Uani 0.50 1 d P 2
O1 O 0.4279(6) 0.3789(5) 0.8780(4) 0.0408(16) Uani 0.50 1 d P .
O2 O 0.1690(6) 0.3498(5) 0.9972(5) 0.0470(17) Uani 0.50 1 d P .
O3 O 0.4048(5) -0.0351(4) 1.1716(4) 0.0297(13) Uani 0.50 1 d P .
O4 O 0.1729(5) 0.1183(5) 0.8793(4) 0.0395(16) Uani 0.50 1 d P .
O6 O 0.4382(6) 0.1630(5) 1.2433(4) 0.0476(17) Uani 0.50 1 d P .
O7 O 0.1750(5) -0.0463(5) 1.0957(4) 0.0362(15) Uani 0.50 1 d P .
O8 O 0.3652(4) 0.0858(3) 0.7060(3) 0.0701(10) Uani 1 1 d . .
O9 O 0.4187(3) 0.2715(3) 1.0605(3) 0.0732(10) Uani 1 1 d . .
O10 O 0.3657(3) -0.0571(3) 0.9128(2) 0.0608(9) Uani 1 1 d . .
N3 N 0.1790(4) 0.5905(3) 1.0847(2) 0.0379(9) Uani 1 1 d . .
N2 N 0.1275(3) 0.7498(3) 0.9652(3) 0.0441(10) Uani 1 1 d . .
N1 N 0.2971(4) 0.6061(3) 1.0078(3) 0.0444(10) Uani 1 1 d . .
C18 C 0.0810(4) 0.6774(4) 1.0577(3) 0.0445(13) Uani 1 1 d . .
H18A H -0.0090 0.6872 1.0978 0.053 Uiso 1 1 calc R .
N6 N -0.0353(4) 0.9824(3) 1.2890(3) 0.0456(10) Uani 1 1 d . .
C17 C 0.2609(4) 0.7027(3) 0.9385(3) 0.0399(11) Uani 1 1 d . .
H17A H 0.3216 0.7355 0.8768 0.048 Uiso 1 1 calc R .
N5 N -0.0394(4) 0.8119(3) 1.4054(3) 0.0489(11) Uani 1 1 d . .
C2 C 0.0519(5) 0.5087(4) 1.2609(3) 0.0465(13) Uani 1 1 d . .
C3 C 0.0638(5) 0.5767(4) 1.3232(3) 0.0503(13) Uani 1 1 d . .
C12 C -0.0386(6) 0.6824(4) 1.4618(3) 0.0561(14) Uani 1 1 d . .
H12A H -0.1151 0.6727 1.5222 0.067 Uiso 1 1 calc R .
H12B H 0.0484 0.6531 1.4847 0.067 Uiso 1 1 calc R .
C1 C -0.0759(5) 0.4706(4) 1.2697(3) 0.0553(14) Uani 1 1 d . .
N4 N -0.0147(6) 0.8907(4) 1.4496(3) 0.0923(18) Uani 1 1 d . .
C6 C -0.1935(5) 0.5032(4) 1.3407(3) 0.0518(13) Uani 1 1 d . .
C11 C 0.1746(5) 0.4865(4) 1.1750(3) 0.0552(14) Uani 1 1 d . .
H11A H 0.2611 0.4723 1.1982 0.066 Uiso 1 1 calc R .
H11B H 0.1657 0.4151 1.1569 0.066 Uiso 1 1 calc R .
C4 C -0.0535(5) 0.6085(4) 1.3943(3) 0.0468(12) Uani 1 1 d . .
C5 C -0.1848(5) 0.5752(4) 1.4024(3) 0.0515(14) Uani 1 1 d . .
C16 C -0.0477(5) 0.8675(4) 1.3109(3) 0.0560(13) Uani 1 1 d . .
H16A H -0.0609 0.8303 1.2647 0.067 Uiso 1 1 calc R .
N9 N -0.3422(5) 0.3375(4) 1.4056(5) 0.1047(12) Uani 1 1 d U .
C10 C -0.3334(6) 0.4634(4) 1.3500(4) 0.0703(17) Uani 1 1 d . .
H10A H -0.4074 0.5130 1.3852 0.084 Uiso 1 1 calc R .
H10B H -0.3484 0.4766 1.2815 0.084 Uiso 1 1 calc R .
C15 C -0.0199(8) 0.9921(4) 1.3772(4) 0.087(2) Uani 1 1 d . .
H15A H -0.0132 1.0657 1.3868 0.105 Uiso 1 1 calc R .
C7 C -0.0896(6) 0.3934(4) 1.2017(4) 0.0751(16) Uani 1 1 d . .
H7A H -0.1845 0.3758 1.2182 0.113 Uiso 1 1 calc R .
H7B H -0.0281 0.3191 1.2142 0.113 Uiso 1 1 calc R .
H7C H -0.0647 0.4371 1.1304 0.113 Uiso 1 1 calc R .
C8 C 0.2006(5) 0.6210(5) 1.3096(4) 0.0666(16) Uani 1 1 d . .
H8A H 0.2697 0.5910 1.2577 0.100 Uiso 1 1 calc R .
H8B H 0.2305 0.5927 1.3735 0.100 Uiso 1 1 calc R .
H8C H 0.1894 0.7078 1.2888 0.100 Uiso 1 1 calc R .
C9 C -0.3148(6) 0.6181(5) 1.4716(4) 0.076(2) Uani 1 1 d . .
H9A H -0.3879 0.5822 1.4853 0.114 Uiso 1 1 d R .
H9B H -0.3365 0.6963 1.4458 0.114 Uiso 1 1 d R .
H9C H -0.2907 0.6096 1.5304 0.114 Uiso 1 1 d R .
N8 N -0.3925(6) 0.1554(5) 1.4688(6) 0.1206(13) Uani 1 1 d U .
C14 C -0.3971(6) 0.2537(5) 1.3875(4) 0.1100(14) Uani 1 1 d DU .
H14A H -0.4318 0.2612 1.3301 0.132 Uiso 1 1 calc R .
N7 N -0.3001(6) 0.2925(5) 1.4943(6) 0.1214(13) Uani 1 1 d U .
C13 C -0.3401(7) 0.1813(7) 1.5364(5) 0.1275(15) Uani 1 1 d DU .
H13A H -0.3324 0.1314 1.6013 0.153 Uiso 1 1 calc R .
O19 O 0.3833(5) -0.2313(4) 1.1116(4) 0.0311(14) Uani 0.50 1 d P .
O18 O 0.4007(5) 0.1024(4) 0.9876(4) 0.0274(13) Uani 0.50 1 d P .
O17 O 0.4955(5) -0.1183(5) 1.0748(4) 0.0375(14) Uani 0.50 1 d P .
O16 O 0.4029(6) 0.2521(5) 0.7999(4) 0.0412(15) Uani 0.50 1 d P .
O15 O 0.2815(6) 0.2133(5) 0.8565(4) 0.0410(15) Uani 0.50 1 d P .
O14 O 0.2073(5) 0.1665(5) 1.1758(4) 0.0419(16) Uani 0.50 1 d P .
O13 O 0.2567(6) 0.0933(5) 1.0637(4) 0.0443(17) Uani 0.50 1 d P .
O12 O 0.5189(6) 0.2512(6) 0.7057(5) 0.0507(19) Uani 0.50 1 d P .
O11 O 0.3980(6) -0.0111(6) 1.2336(5) 0.054(2) Uani 0.50 1 d P .
O20 O 0.1852(8) 0.1926(6) 1.2564(6) 0.074(3) Uani 0.50 1 d P .
O21 O 0.2082(6) -0.1429(6) 1.1011(5) 0.0534(19) Uani 0.50 1 d P .
O22 O 0.4472(7) 0.4585(5) 0.8436(5) 0.0495(17) Uani 0.50 1 d P .
O23 O 0.2158(7) 0.3488(6) 0.9442(5) 0.057(2) Uani 0.50 1 d P .
O24 O 0.4531(9) 0.1976(8) 1.2761(6) 0.084(3) Uani 0.50 1 d P .

loop_
_atom_site_aniso_label
_atom_site_aniso_U_11
_atom_site_aniso_U_22
_atom_site_aniso_U_33
_atom_site_aniso_U_23
_atom_site_aniso_U_13
_atom_site_aniso_U_12
Ag1 0.0755(2) 0.0420(2) 0.0550(2) 0.00590(17) -0.02296(18) 0.00418(19)
Ag2A 0.0369(4) 0.0437(4) 0.0651(3) -0.0221(3) -0.0115(3) 0.0026(3)
Ag3 0.0698(5) 0.0440(3) 0.1200(7) -0.0264(5) 0.0017(6) -0.0316(3)
Mo1 0.03920(19) 0.05686(18) 0.0801(2) -0.04553(16) 0.01633(17) -0.02608(16)
Mo2 0.0360(3) 0.0276(3) 0.0344(3) -0.0061(2) -0.0167(2) -0.0038(3)
Mo6 0.0407(3) 0.0273(3) 0.0410(3) -0.0099(2) -0.0193(3) 0.0018(3)
Mo4 0.0559(4) 0.0327(4) 0.0477(4) -0.0024(3) -0.0120(3) -0.0046(3)
Mo5 0.0363(3) 0.0238(3) 0.0429(3) -0.0072(3) -0.0149(3) -0.0022(3)
Mo3 0.0298(3) 0.0259(3) 0.0309(3) -0.0114(2) -0.0046(2) -0.0044(2)
Mo7 0.0457(4) 0.0305(3) 0.0403(3) -0.0071(3) -0.0204(3) 0.0011(3)
O1 0.053(3) 0.028(3) 0.042(3) -0.002(2) -0.014(2) -0.016(2)
O2 0.041(3) 0.048(3) 0.057(3) -0.025(2) -0.013(2) 0.006(3)
O3 0.038(3) 0.024(2) 0.028(2) -0.0063(18) -0.007(2) -0.007(2)
O4 0.030(2) 0.041(3) 0.046(3) -0.006(2) -0.019(2) 0.003(2)
O6 0.042(3) 0.060(3) 0.054(3) -0.023(2) -0.025(2) -0.006(3)
O7 0.029(3) 0.032(3) 0.048(3) -0.016(2) -0.001(2) -0.006(2)
O8 0.072(2) 0.0834(19) 0.0758(18) -0.0486(14) -0.0090(16) -0.0238(17)
O9 0.0512(16) 0.099(2) 0.1040(17) -0.0720(15) -0.0443(13) 0.0225(16)
O10 0.0645(17) 0.0824(17) 0.0526(15) -0.0332(13) 0.0040(13) -0.0486(14)
N3 0.0498(18) 0.0259(15) 0.0410(15) -0.0066(13) -0.0167(14) -0.0064(14)
N2 0.0331(16) 0.0382(19) 0.0566(19) -0.0014(16) -0.0173(15) -0.0023(15)
N1 0.0467(19) 0.0404(18) 0.0457(17) -0.0145(14) -0.0118(15) 0.0028(16)
C18 0.037(2) 0.037(2) 0.052(2) 0.0033(19) -0.0150(18) -0.0045(18)
N6 0.062(2) 0.0296(17) 0.0455(17) -0.0006(14) -0.0194(16) -0.0106(16)
C17 0.051(2) 0.036(2) 0.0360(18) -0.0092(16) -0.0139(17) -0.0076(18)
N5 0.085(2) 0.0269(16) 0.0377(16) -0.0016(13) -0.0211(16) -0.0143(17)
C2 0.075(3) 0.0235(19) 0.038(2) 0.0038(16) -0.0171(19) -0.0111(19)
C3 0.085(3) 0.034(2) 0.0349(18) 0.0074(17) -0.0274(19) -0.023(2)
C12 0.105(3) 0.025(2) 0.041(2) 0.0022(17) -0.029(2) -0.015(2)
C1 0.097(3) 0.027(2) 0.048(2) -0.0029(17) -0.025(2) -0.024(2)
N4 0.203(5) 0.039(2) 0.049(2) -0.0076(17) -0.042(3) -0.032(3)
C6 0.075(3) 0.028(2) 0.055(2) 0.0036(18) -0.023(2) -0.0254(19)
C11 0.080(3) 0.035(2) 0.046(2) 0.0056(19) -0.030(2) -0.003(2)
C4 0.085(3) 0.0242(18) 0.0357(18) 0.0040(15) -0.0245(18) -0.0212(19)
C5 0.082(3) 0.024(2) 0.043(2) 0.0117(17) -0.024(2) -0.013(2)
C16 0.097(3) 0.041(2) 0.0393(19) 0.0043(17) -0.0380(19) -0.022(2)
N9 0.0930(18) 0.0537(17) 0.164(2) 0.0041(18) -0.0365(18) -0.0436(15)
C10 0.096(3) 0.033(2) 0.080(3) 0.007(2) -0.026(3) -0.032(2)
C15 0.185(5) 0.031(2) 0.059(3) -0.008(2) -0.040(3) -0.033(3)
C7 0.115(4) 0.050(2) 0.082(3) -0.021(2) -0.041(3) -0.029(3)
C8 0.086(3) 0.064(3) 0.057(3) -0.002(2) -0.026(2) -0.035(3)
C9 0.086(4) 0.060(3) 0.075(3) -0.005(3) -0.019(3) -0.014(3)
N8 0.0995(19) 0.0619(18) 0.180(2) 0.0005(19) -0.0192(19) -0.0343(17)
C14 0.093(2) 0.0563(19) 0.171(2) -0.005(2) -0.021(2) -0.0406(18)
N7 0.1034(19) 0.0702(18) 0.176(2) 0.0196(19) -0.0431(19) -0.0450(17)
C13 0.106(2) 0.076(2) 0.177(2) 0.015(2) -0.033(2) -0.0362(19)
O19 0.035(3) 0.023(2) 0.036(2) -0.0074(19) -0.011(2) -0.003(2)
O18 0.019(2) 0.026(2) 0.040(2) -0.0124(19) -0.0067(19) -0.0013(19)
O17 0.026(2) 0.035(3) 0.058(3) -0.010(2) -0.032(2) 0.008(2)
O16 0.058(3) 0.025(3) 0.044(3) -0.004(2) -0.023(2) -0.006(2)
O15 0.044(3) 0.044(3) 0.041(2) -0.016(2) -0.023(2) 0.006(3)
O14 0.029(3) 0.039(3) 0.054(3) -0.022(2) 0.012(2) -0.013(2)
O13 0.043(3) 0.041(3) 0.049(3) -0.015(2) -0.003(2) -0.009(3)
O12 0.043(3) 0.043(3) 0.054(3) 0.002(3) -0.012(3) 0.000(3)
O11 0.045(3) 0.042(3) 0.066(4) -0.007(3) -0.010(3) 0.002(3)
O20 0.075(5) 0.045(4) 0.066(4) 0.002(4) 0.015(4) 0.001(4)
O21 0.046(3) 0.055(3) 0.060(3) -0.004(3) -0.013(3) -0.026(3)
O22 0.073(4) 0.028(3) 0.055(3) -0.015(2) -0.025(3) -0.003(3)
O23 0.043(3) 0.063(4) 0.076(4) -0.035(3) -0.023(3) 0.009(3)
O24 0.112(5) 0.091(6) 0.065(4) -0.013(4) -0.055(4) -0.014(5)

loop_
_atom_type_symbol
_atom_type_description
_atom_type_scat_dispersion_real
_atom_type_scat_dispersion_imag
_atom_type_scat_source
C C 0.0033 0.0016 'International Tables Vol C Tables 4.2.6.8 and 6.1.1.4'
H H 0.0000 0.0000 'International Tables Vol C Tables 4.2.6.8 and 6.1.1.4'
N N 0.0061 0.0033 'International Tables Vol C Tables 4.2.6.8 and 6.1.1.4'
O O 0.0106 0.0060 'International Tables Vol C Tables 4.2.6.8 and 6.1.1.4'
Mo Mo -1.6832 0.6857 'International Tables Vol C Tables 4.2.6.8 and 6.1.1.4'
Ag Ag -0.8971 1.1015 'International Tables Vol C Tables 4.2.6.8 and 6.1.1.4'

loop_
_geom_angle_atom_site_label_1
_geom_angle_atom_site_label_2
_geom_angle_atom_site_label_3
_geom_angle
_geom_angle_site_symmetry_1
_geom_angle_site_symmetry_3
N2 Ag1 N6 149.20(13) . 2_577
N2 Ag1 O7 127.66(16) . 2_567
N6 Ag1 O7 80.31(15) 2_577 2_567
Ag2A Ag2A N1 100.80(18) 2_667 .
Ag2A Ag2A N1 64.15(16) 2_667 2_667
N1 Ag2A N1 164.95(5) . 2_667
Ag2A Ag2A O22 109.3(2) 2_667 .
N1 Ag2A O22 88.29(18) . .
N1 Ag2A O22 96.58(18) 2_667 .
Ag2A Ag2A O9 148.07(17) 2_667 .
N1 Ag2A O9 110.60(13) . .
N1 Ag2A O9 84.38(12) 2_667 .
O22 Ag2A O9 78.04(16) . .
Ag2A Ag2A Mo5 139.10(19) 2_667 .
N1 Ag2A Mo5 97.08(12) . .
N1 Ag2A Mo5 94.98(11) 2_667 .
O22 Ag2A Mo5 34.81(13) . .
O9 Ag2A Mo5 43.52(8) . .
Ag3 Ag3 N8 82.8(2) 2_658 2_558
Ag3 Ag3 N8 67.6(2) 2_658 1_655
N8 Ag3 N8 150.38(10) 2_558 1_655
O7 Mo1 O17 147.7(3) . .
O7 Mo1 O21 39.8(3) . .
O17 Mo1 O21 121.4(3) . .
O7 Mo1 O10 106.0(2) . .
O17 Mo1 O10 103.1(2) . .
O21 Mo1 O10 99.7(3) . .
O7 Mo1 O13 62.9(3) . .
O17 Mo1 O13 121.3(3) . .
O21 Mo1 O13 102.5(3) . .
O10 Mo1 O13 105.9(2) . .
O7 Mo1 O19 100.6(2) . .
O17 Mo1 O19 59.4(2) . .
O21 Mo1 O19 63.3(3) . .
O10 Mo1 O19 102.00(19) . .
O13 Mo1 O19 150.6(2) . .
O7 Mo1 O18 107.1(2) . .
O17 Mo1 O18 90.9(2) . .
O21 Mo1 O18 146.1(2) . .
O10 Mo1 O18 81.02(18) . .
O13 Mo1 O18 46.4(2) . .
O19 Mo1 O18 150.2(2) . .
O7 Mo1 O3 98.7(3) . .
O17 Mo1 O3 58.1(2) . .
O21 Mo1 O3 108.3(3) . .
O10 Mo1 O3 151.61(16) . .
O13 Mo1 O3 73.1(2) . .
O19 Mo1 O3 86.7(2) . .
O18 Mo1 O3 78.46(19) . .
O7 Mo1 O18 170.7(2) . 2_657
O17 Mo1 O18 23.2(2) . 2_657
O21 Mo1 O18 137.5(2) . 2_657
O10 Mo1 O18 82.88(15) . 2_657
O13 Mo1 O18 117.7(2) . 2_657
O19 Mo1 O18 74.54(18) . 2_657
O18 Mo1 O18 76.43(18) . 2_657
O3 Mo1 O18 73.39(18) . 2_657
O7 Mo1 Mo2 98.58(18) . .
O17 Mo1 Mo2 113.47(17) . .
O21 Mo1 Mo2 114.9(2) . .
O10 Mo1 Mo2 33.13(10) . .
O13 Mo1 Mo2 73.84(17) . .
O19 Mo1 Mo2 134.90(16) . .
O18 Mo1 Mo2 51.48(15) . .
O3 Mo1 Mo2 129.86(12) . .
O18 Mo1 Mo2 90.30(11) 2_657 .
O15 Mo2 O4 59.5(3) . .
O15 Mo2 O10 134.7(2) . .
O4 Mo2 O10 95.0(2) . .
O15 Mo2 O8 114.7(2) . .
O4 Mo2 O8 102.6(2) . .
O10 Mo2 O8 106.73(16) . .
O15 Mo2 O16 43.9(3) . .
O4 Mo2 O16 102.0(3) . .
O10 Mo2 O16 147.1(2) . .
O8 Mo2 O16 96.8(2) . .
O15 Mo2 O17 80.8(3) . 2_657
O4 Mo2 O17 121.2(2) . 2_657
O10 Mo2 O17 83.25(17) . 2_657
O8 Mo2 O17 134.33(17) . 2_657
O16 Mo2 O17 63.9(2) . 2_657
O15 Mo2 O18 71.6(2) . .
O4 Mo2 O18 94.3(2) . .
O10 Mo2 O18 74.10(16) . .
O8 Mo2 O18 162.95(16) . .
O16 Mo2 O18 76.7(2) . .
O17 Mo2 O18 28.80(16) 2_657 .
O15 Mo2 O3 119.4(3) . 2_657
O4 Mo2 O3 163.0(2) . 2_657
O10 Mo2 O3 74.02(15) . 2_657
O8 Mo2 O3 93.10(17) . 2_657
O16 Mo2 O3 82.3(2) . 2_657
O17 Mo2 O3 45.86(18) 2_657 2_657
O18 Mo2 O3 70.54(16) . 2_657
O15 Mo2 Mo1 100.81(19) . .
O4 Mo2 Mo1 83.74(17) . .
O10 Mo2 Mo1 35.44(11) . .
O8 Mo2 Mo1 142.08(11) . .
O16 Mo2 Mo1 118.67(18) . .
O17 Mo2 Mo1 61.76(12) 2_657 .
O18 Mo2 Mo1 41.99(11) . .
O3 Mo2 Mo1 79.87(11) 2_657 .
O15 Mo2 Mo6 32.3(2) . .
O4 Mo2 Mo6 78.1(2) . .
O10 Mo2 Mo6 112.05(11) . .
O8 Mo2 Mo6 141.03(11) . .
O16 Mo2 Mo6 46.49(17) . .
O17 Mo2 Mo6 49.99(13) 2_657 .
O18 Mo2 Mo6 40.30(11) . .
O3 Mo2 Mo6 93.83(13) 2_657 .
Mo1 Mo2 Mo6 76.86(3) . .
O23 Mo6 O2 25.2(4) . .
O23 Mo6 O1 89.8(3) . .
O2 Mo6 O1 105.2(3) . .
O23 Mo6 O15 84.7(4) . .
O2 Mo6 O15 101.1(3) . .
O1 Mo6 O15 100.6(3) . .
O23 Mo6 O9 118.0(4) . .
O2 Mo6 O9 98.9(3) . .
O1 Mo6 O9 85.1(2) . .
O15 Mo6 O9 156.88(19) . .
O23 Mo6 O18 146.2(4) . .
O2 Mo6 O18 134.2(2) . .
O1 Mo6 O18 120.4(2) . .
O15 Mo6 O18 75.8(2) . .
O9 Mo6 O18 82.02(19) . .
O23 Mo6 O16 100.4(4) . .
O2 Mo6 O16 124.5(3) . .
O1 Mo6 O16 67.0(3) . .
O15 Mo6 O16 37.4(2) . .
O9 Mo6 O16 132.48(19) . .
O18 Mo6 O16 80.5(2) . .
O23 Mo6 O13 109.0(3) . .
O2 Mo6 O13 92.2(2) . .
O1 Mo6 O13 161.2(2) . .
O15 Mo6 O13 82.6(2) . .
O9 Mo6 O13 85.1(2) . .
O18 Mo6 O13 42.02(19) . .
O16 Mo6 O13 109.0(2) . .
O23 Mo6 O17 158.6(4) . 2_657
O2 Mo6 O17 163.7(2) . 2_657
O1 Mo6 O17 91.0(2) . 2_657
O15 Mo6 O17 74.2(2) . 2_657
O9 Mo6 O17 83.41(17) . 2_657
O18 Mo6 O17 29.88(17) . 2_657
O16 Mo6 O17 60.59(19) . 2_657
O13 Mo6 O17 71.88(18) . 2_657
O23 Mo6 Mo2 109.2(4) . .
O2 Mo6 Mo2 121.8(2) . .
O1 Mo6 Mo2 105.7(2) . .
O15 Mo6 Mo2 25.25(16) . .
O9 Mo6 Mo2 131.64(10) . .
O18 Mo6 Mo2 51.47(16) . .
O16 Mo6 Mo2 39.61(14) . .
O13 Mo6 Mo2 69.62(16) . .
O17 Mo6 Mo2 50.18(14) 2_657 .
O6 Mo4 O14 163.7(4) . .
O6 Mo4 O20 122.1(4) . .
O14 Mo4 O20 42.4(4) . .
O6 Mo4 O24 15.5(4) . .
O14 Mo4 O24 148.3(3) . .
O20 Mo4 O24 107.8(4) . .
O6 Mo4 O11 94.1(4) . .
O14 Mo4 O11 97.1(3) . .
O20 Mo4 O11 110.5(3) . .
O24 Mo4 O11 106.2(4) . .
O6 Mo4 O9 99.4(3) . .
O14 Mo4 O9 84.7(2) . .
O20 Mo4 O9 109.1(2) . .
O24 Mo4 O9 100.4(3) . .
O11 Mo4 O9 121.7(2) . .
O6 Mo4 O3 108.9(4) . .
O14 Mo4 O3 85.5(2) . .
O20 Mo4 O3 113.3(3) . .
O24 Mo4 O3 123.3(3) . .
O11 Mo4 O3 22.7(2) . .
O9 Mo4 O3 101.23(15) . .
O1 Mo5 O23 113.7(5) . .
O1 Mo5 O22 8.4(5) . .
O23 Mo5 O22 105.2(3) . .
O1 Mo5 O16 99.4(5) . .
O23 Mo5 O16 98.7(3) . .
O22 Mo5 O16 101.6(3) . .
O1 Mo5 O9 108.6(5) . .
O23 Mo5 O9 94.3(3) . .
O22 Mo5 O9 110.2(3) . .
O16 Mo5 O9 140.99(18) . .
O1 Mo5 O15 129.3(5) . .
O23 Mo5 O15 67.3(3) . .
O22 Mo5 O15 127.4(3) . .
O16 Mo5 O15 37.1(2) . .
O9 Mo5 O15 122.08(16) . .
O1 Mo5 O2 116.9(4) . .
O23 Mo5 O2 15.3(3) . .
O22 Mo5 O2 108.8(3) . .
O16 Mo5 O2 111.8(3) . .
O9 Mo5 O2 79.10(18) . .
O15 Mo5 O2 77.5(2) . .
O1 Mo5 O19 81.7(4) . 2_657
O23 Mo5 O19 164.6(3) . 2_657
O22 Mo5 O19 90.1(2) . 2_657
O16 Mo5 O19 79.1(2) . 2_657
O9 Mo5 O19 78.81(15) . 2_657
O15 Mo5 O19 104.6(2) . 2_657
O2 Mo5 O19 154.85(19) . 2_657
O1 Mo5 O17 124.0(4) . 2_657
O23 Mo5 O17 121.1(3) . 2_657
O22 Mo5 O17 132.3(2) . 2_657
O16 Mo5 O17 63.0(2) . 2_657
O9 Mo5 O17 78.80(16) . 2_657
O15 Mo5 O17 68.12(19) . 2_657
O2 Mo5 O17 118.90(19) . 2_657
O19 Mo5 O17 44.32(17) 2_657 2_657
O1 Mo5 O18 150.9(4) . .
O23 Mo5 O18 95.4(3) . .
O22 Mo5 O18 159.3(2) . .
O16 Mo5 O18 74.58(19) . .
O9 Mo5 O18 67.67(16) . .
O15 Mo5 O18 60.78(18) . .
O2 Mo5 O18 91.24(18) . .
O19 Mo5 O18 69.26(16) 2_657 .
O17 Mo5 O18 27.88(15) 2_657 .
O1 Mo5 Ag2A 55.6(5) . .
O23 Mo5 Ag2A 100.6(3) . .
O22 Mo5 Ag2A 55.3(2) . .
O16 Mo5 Ag2A 153.16(17) . .
O9 Mo5 Ag2A 55.41(10) . .
O15 Mo5 Ag2A 167.81(14) . .
O2 Mo5 Ag2A 90.38(18) . .
O19 Mo5 Ag2A 86.90(14) 2_657 .
O17 Mo5 Ag2A 120.08(14) 2_657 .
O18 Mo5 Ag2A 121.55(13) . .
O1 Mo5 Mo7 112.4(4) . .
O23 Mo5 Mo7 103.1(3) . .
O22 Mo5 Mo7 116.1(2) . .
O16 Mo5 Mo7 17.72(15) . .
O9 Mo5 Mo7 123.29(10) . .
O15 Mo5 Mo7 35.85(14) . .
O2 Mo5 Mo7 113.01(18) . .
O19 Mo5 Mo7 70.43(14) 2_657 .
O17 Mo5 Mo7 45.98(14) 2_657 .
O18 Mo5 Mo7 57.33(12) . .
Ag2A Mo5 Mo7 156.33(3) . .
O9 Mo3 O6 98.6(2) . .
O9 Mo3 O14 100.5(2) . .
O6 Mo3 O14 104.8(3) . .
O9 Mo3 O11 165.0(2) . .
O6 Mo3 O11 76.0(3) . .
O14 Mo3 O11 94.3(3) . .
O9 Mo3 O3 147.30(18) . .
O6 Mo3 O3 103.1(3) . .
O14 Mo3 O3 97.2(2) . .
O11 Mo3 O3 29.0(3) . .
O9 Mo3 O13 97.03(19) . .
O6 Mo3 O13 158.7(2) . .
O14 Mo3 O13 58.0(3) . .
O11 Mo3 O13 92.0(3) . .
O3 Mo3 O13 69.7(2) . .
O9 Mo3 O20 103.9(2) . .
O6 Mo3 O20 73.8(3) . .
O14 Mo3 O20 31.1(3) . .
O11 Mo3 O20 88.1(3) . .
O3 Mo3 O20 105.4(2) . .
O13 Mo3 O20 88.5(3) . .
O9 Mo3 O18 77.83(17) . .
O6 Mo3 O18 159.3(2) . .
O14 Mo3 O18 95.9(2) . .
O11 Mo3 O18 102.2(3) . .
O3 Mo3 O18 73.17(18) . .
O13 Mo3 O18 39.91(18) . .
O20 Mo3 O18 126.9(3) . .
O9 Mo3 O24 92.4(2) . .
O6 Mo3 O24 7.1(3) . .
O14 Mo3 O24 103.0(3) . .
O11 Mo3 O24 82.8(3) . .
O3 Mo3 O24 110.2(2) . .
O13 Mo3 O24 160.0(2) . .
O20 Mo3 O24 72.1(3) . .
O18 Mo3 O24 160.0(2) . .
O9 Mo3 O10 89.60(13) . 2_657
O6 Mo3 O10 85.9(2) . 2_657
O14 Mo3 O10 163.8(2) . 2_657
O11 Mo3 O10 76.2(2) . 2_657
O3 Mo3 O10 68.19(16) . 2_657
O13 Mo3 O10 108.59(17) . 2_657
O20 Mo3 O10 156.9(2) . 2_657
O18 Mo3 O10 73.79(14) . 2_657
O24 Mo3 O10 89.0(2) . 2_657
O16 Mo7 O8 127.1(3) . .
O16 Mo7 O12 55.6(3) . .
O8 Mo7 O12 109.9(3) . .
O16 Mo7 O15 43.6(3) . .
O8 Mo7 O15 105.1(2) . .
O12 Mo7 O15 97.5(3) . .
O16 Mo7 O3 111.3(3) . 2_657
O8 Mo7 O3 121.0(2) . 2_657
O12 Mo7 O3 95.2(2) . 2_657
O15 Mo7 O3 123.8(2) . 2_657
O16 Mo7 O11 134.0(3) . 2_657
O8 Mo7 O11 94.4(3) . 2_657
O12 Mo7 O11 95.4(3) . 2_657
O15 Mo7 O11 151.2(3) . 2_657
O3 Mo7 O11 28.9(3) 2_657 2_657
O16 Mo7 O17 69.5(3) . 2_657
O8 Mo7 O17 155.77(18) . 2_657
O12 Mo7 O17 94.1(3) . 2_657
O15 Mo7 O17 74.1(2) . 2_657
O3 Mo7 O17 50.50(19) 2_657 2_657
O11 Mo7 O17 79.3(3) 2_657 2_657
O16 Mo7 O10 121.2(2) . .
O8 Mo7 O10 85.92(14) . .
O12 Mo7 O10 162.3(2) . .
O15 Mo7 O10 85.31(17) . .
O3 Mo7 O10 69.12(15) 2_657 .
O11 Mo7 O10 75.02(19) 2_657 .
O17 Mo7 O10 69.86(15) 2_657 .
O16 Mo7 Mo5 22.5(2) . .
O8 Mo7 Mo5 143.80(13) . .
O12 Mo7 Mo5 70.1(2) . .
O15 Mo7 Mo5 42.02(19) . .
O3 Mo7 Mo5 94.49(16) 2_657 .
O11 Mo7 Mo5 121.8(2) 2_657 .
O17 Mo7 Mo5 47.91(13) 2_657 .
O10 Mo7 Mo5 102.06(8) . .
Mo5 O1 O22 164.5(8) . .
Mo5 O1 Mo6 10.8(2) . .
O22 O1 Mo6 154.4(6) . .
O23 O2 Mo6 45.6(6) . .
O23 O2 Mo5 35.3(7) . .
Mo6 O2 Mo5 22.26(8) . .
O11 O3 Mo7 76.8(5) . 2_657
O11 O3 Mo3 68.6(4) . .
Mo7 O3 Mo3 118.5(3) 2_657 .
O11 O3 Mo1 158.6(6) . .
Mo7 O3 Mo1 122.6(2) 2_657 .
Mo3 O3 Mo1 104.5(2) . .
O11 O3 Mo4 47.0(4) . .
Mo7 O3 Mo4 110.7(2) 2_657 .
Mo3 O3 Mo4 22.38(6) . .
Mo1 O3 Mo4 122.1(2) . .
O11 O3 Mo2 88.2(5) . 2_657
Mo7 O3 Mo2 25.88(7) 2_657 2_657
Mo3 O3 Mo2 103.0(2) . 2_657
Mo1 O3 Mo2 113.2(2) . 2_657
Mo4 O3 Mo2 104.7(2) . 2_657
O15 O4 Mo2 54.5(3) . .
O24 O6 Mo4 141.9(10) . .
O24 O6 Mo3 156.8(9) . .
Mo4 O6 Mo3 28.78(18) . .
O21 O7 Mo1 72.0(4) . .
O21 O7 Ag1 145.3(5) . 2_567
Mo1 O7 Ag1 142.5(3) . 2_567
Mo7 O8 Mo2 35.96(8) . .
Mo3 O9 Mo6 101.24(19) . .
Mo3 O9 Mo5 124.1(2) . .
Mo6 O9 Mo5 26.36(5) . .
Mo3 O9 Mo4 24.34(6) . .
Mo6 O9 Mo4 117.41(17) . .
Mo5 O9 Mo4 143.37(19) . .
Mo3 O9 Ag2A 154.5(2) . .
Mo6 O9 Ag2A 101.99(14) . .
Mo5 O9 Ag2A 81.07(11) . .
Mo4 O9 Ag2A 131.09(17) . .
Mo2 O10 Mo1 111.43(17) . .
Mo2 O10 Mo7 21.44(5) . .
Mo1 O10 Mo7 119.77(16) . .
Mo2 O10 Mo3 106.31(13) . 2_657
Mo1 O10 Mo3 106.18(14) . 2_657
Mo7 O10 Mo3 84.89(9) . 2_657
C18 N3 N1 108.3(3) . .
C18 N3 C11 130.6(4) . .
N1 N3 C11 121.0(3) . .
C18 N2 C17 103.6(3) . .
C18 N2 Ag1 133.0(3) . .
C17 N2 Ag1 122.8(3) . .
C17 N1 N3 104.2(3) . .
C17 N1 Ag2A 131.3(3) . .
N3 N1 Ag2A 124.0(2) . .
C17 N1 Ag2A 122.0(3) . 2_667
N3 N1 Ag2A 133.2(2) . 2_667
Ag2A N1 Ag2A 15.05(5) . 2_667
N3 C18 N2 110.8(4) . .
N3 C18 H18A 124.6 . .
N2 C18 H18A 124.6 . .
C16 N6 C15 102.1(4) . .
C16 N6 Ag1 125.1(3) . 2_577
C15 N6 Ag1 132.6(3) . 2_577
N1 C17 N2 113.1(3) . .
N1 C17 H17A 123.4 . .
N2 C17 H17A 123.4 . .
C16 N5 N4 109.1(4) . .
C16 N5 C12 130.7(4) . .
N4 N5 C12 119.9(4) . .
C3 C2 C1 120.6(4) . .
C3 C2 C11 119.8(5) . .
C1 C2 C11 119.3(4) . .
C4 C3 C2 119.7(5) . .
C4 C3 C8 120.4(4) . .
C2 C3 C8 119.8(4) . .
N5 C12 C4 111.1(3) . .
N5 C12 H12A 109.4 . .
C4 C12 H12A 109.4 . .
N5 C12 H12B 109.4 . .
C4 C12 H12B 109.4 . .
H12A C12 H12B 108.0 . .
C2 C1 C6 119.6(5) . .
C2 C1 C7 121.0(4) . .
C6 C1 C7 119.4(5) . .
C15 N4 N5 102.0(4) . .
C5 C6 C1 120.7(5) . .
C5 C6 C10 119.3(4) . .
C1 C6 C10 120.0(5) . .
N3 C11 C2 110.3(4) . .
N3 C11 H11A 109.6 . .
C2 C11 H11A 109.6 . .
N3 C11 H11B 109.6 . .
C2 C11 H11B 109.6 . .
H11A C11 H11B 108.1 . .
C3 C4 C5 121.0(4) . .
C3 C4 C12 118.9(4) . .
C5 C4 C12 120.1(4) . .
C6 C5 C4 118.3(4) . .
C6 C5 C9 119.9(5) . .
C4 C5 C9 121.8(5) . .
N5 C16 N6 111.4(4) . .
N5 C16 H16A 124.3 . .
N6 C16 H16A 124.3 . .
N7 N9 C14 109.6(5) . .
N7 N9 C10 120.0(6) . .
C14 N9 C10 130.2(6) . .
N9 C10 C6 112.8(4) . .
N9 C10 H10A 109.0 . .
C6 C10 H10A 109.0 . .
N9 C10 H10B 109.0 . .
C6 C10 H10B 109.0 . .
H10A C10 H10B 107.8 . .
N4 C15 N6 115.2(5) . .
N4 C15 H15A 122.4 . .
N6 C15 H15A 122.4 . .
C1 C7 H7A 109.5 . .
C1 C7 H7B 109.5 . .
H7A C7 H7B 109.5 . .
C1 C7 H7C 109.5 . .
H7A C7 H7C 109.5 . .
H7B C7 H7C 109.5 . .
C3 C8 H8A 109.5 . .
C3 C8 H8B 109.5 . .
H8A C8 H8B 109.5 . .
C3 C8 H8C 109.5 . .
H8A C8 H8C 109.5 . .
H8B C8 H8C 109.5 . .
C5 C9 H9A 118.0 . .
C5 C9 H9B 108.8 . .
H9A C9 H9B 109.0 . .
C5 C9 H9C 105.5 . .
H9A C9 H9C 108.3 . .
H9B C9 H9C 106.5 . .
C14 N8 C13 108.9(6) . .
C14 N8 Ag3 138.0(6) . 2_558
C13 N8 Ag3 109.8(5) . 2_558
C14 N8 Ag3 111.5(6) . 1_455
C13 N8 Ag3 139.0(5) . 1_455
Ag3 N8 Ag3 29.62(10) 2_558 1_455
N9 C14 N8 106.4(6) . .
N9 C14 H14A 126.8 . .
N8 C14 H14A 126.8 . .
N9 N7 C13 107.1(7) . .
N7 C13 N8 107.7(6) . .
N7 C13 H13A 126.1 . .
N8 C13 H13A 126.1 . .
O17 O19 Mo1 52.8(2) . .
O17 O19 Mo5 71.3(2) . 2_657
Mo1 O19 Mo5 120.7(2) . 2_657
O17 O18 O13 174.3(5) 2_657 .
O17 O18 Mo6 94.1(4) 2_657 .
O13 O18 Mo6 80.6(3) . .
O17 O18 Mo1 121.3(4) 2_657 .
O13 O18 Mo1 63.2(3) . .
Mo6 O18 Mo1 141.4(2) . .
O17 O18 Mo3 117.2(5) 2_657 .
O13 O18 Mo3 64.3(3) . .
Mo6 O18 Mo3 79.59(18) . .
Mo1 O18 Mo3 95.52(18) . .
O17 O18 Mo2 75.3(4) 2_657 .
O13 O18 Mo2 102.2(4) . .
Mo6 O18 Mo2 88.23(18) . .
Mo1 O18 Mo2 86.5(2) . .
Mo3 O18 Mo2 162.9(2) . .
O17 O18 Mo5 73.6(3) 2_657 .
O13 O18 Mo5 101.3(3) . .
Mo6 O18 Mo5 20.70(6) . .
Mo1 O18 Mo5 160.8(2) . .
Mo3 O18 Mo5 86.82(17) . .
Mo2 O18 Mo5 85.85(15) . .
O17 O18 Mo1 33.5(3) 2_657 2_657
O13 O18 Mo1 151.6(4) . 2_657
Mo6 O18 Mo1 114.9(2) . 2_657
Mo1 O18 Mo1 103.57(18) . 2_657
Mo3 O18 Mo1 94.04(18) . 2_657
Mo2 O18 Mo1 101.96(17) . 2_657
Mo5 O18 Mo1 95.29(16) . 2_657
O18 O17 Mo1 123.3(4) 2_657 .
O18 O17 O19 131.8(5) 2_657 .
Mo1 O17 O19 67.8(2) . .
O18 O17 Mo7 101.7(4) 2_657 2_657
Mo1 O17 Mo7 125.7(3) . 2_657
O19 O17 Mo7 105.1(3) . 2_657
O18 O17 Mo6 56.0(3) 2_657 2_657
Mo1 O17 Mo6 139.7(3) . 2_657
O19 O17 Mo6 85.1(3) . 2_657
Mo7 O17 Mo6 88.93(17) 2_657 2_657
O18 O17 Mo2 75.9(4) 2_657 2_657
Mo1 O17 Mo2 140.4(3) . 2_657
O19 O17 Mo2 128.4(3) . 2_657
Mo7 O17 Mo2 26.55(7) 2_657 2_657
Mo6 O17 Mo2 79.83(15) 2_657 2_657
O18 O17 Mo5 78.6(3) 2_657 2_657
Mo1 O17 Mo5 128.1(3) . 2_657
O19 O17 Mo5 64.4(2) . 2_657
Mo7 O17 Mo5 86.11(16) 2_657 2_657
Mo6 O17 Mo5 22.66(5) 2_657 2_657
Mo2 O17 Mo5 87.21(16) 2_657 2_657
O15 O16 O12 147.2(6) . .
O15 O16 Mo7 84.7(4) . .
O12 O16 Mo7 68.0(4) . .
O15 O16 Mo5 83.7(4) . .
O12 O16 Mo5 129.0(5) . .
Mo7 O16 Mo5 139.8(3) . .
O15 O16 Mo2 51.9(3) . .
O12 O16 Mo2 101.7(4) . .
Mo7 O16 Mo2 33.84(12) . .
Mo5 O16 Mo2 117.4(3) . .
O15 O16 Mo6 59.9(3) . .
O12 O16 Mo6 151.2(5) . .
Mo7 O16 Mo6 122.6(3) . .
Mo5 O16 Mo6 25.18(8) . .
Mo2 O16 Mo6 93.9(2) . .
O16 O15 Mo2 84.3(4) . .
O16 O15 O4 146.2(5) . .
Mo2 O15 O4 65.9(3) . .
O16 O15 Mo6 82.7(4) . .
Mo2 O15 Mo6 122.4(3) . .
O4 O15 Mo6 126.2(3) . .
O16 O15 Mo7 51.6(3) . .
Mo2 O15 Mo7 33.62(11) . .
O4 O15 Mo7 95.8(3) . .
Mo6 O15 Mo7 116.7(3) . .
O16 O15 Mo5 59.3(4) . .
Mo2 O15 Mo5 121.8(3) . .
O4 O15 Mo5 151.0(4) . .
Mo6 O15 Mo5 24.85(8) . .
Mo7 O15 Mo5 102.1(2) . .
O20 O14 Mo4 70.8(5) . .
O20 O14 Mo3 102.4(6) . .
Mo4 O14 Mo3 31.85(11) . .
O18 O13 Mo1 70.4(3) . .
O18 O13 Mo3 75.8(3) . .
Mo1 O13 Mo3 104.4(3) . .
O18 O13 Mo6 57.3(2) . .
Mo1 O13 Mo6 126.0(3) . .
Mo3 O13 Mo6 76.5(2) . .
O16 O12 Mo7 56.3(3) . .
O3 O11 Mo4 110.2(5) . .
O3 O11 Mo3 82.4(5) . .
Mo4 O11 Mo3 28.75(10) . .
O3 O11 Mo7 74.3(5) . 2_657
Mo4 O11 Mo7 137.6(4) . 2_657
Mo3 O11 Mo7 123.7(3) . 2_657
O14 O20 Mo4 66.8(4) . .
O14 O20 Mo3 46.5(4) . .
Mo4 O20 Mo3 20.49(11) . .
O7 O21 Mo1 68.3(4) . .
O1 O22 Mo5 7.1(4) . .
O1 O22 Ag2A 89.7(6) . .
Mo5 O22 Ag2A 89.9(2) . .
O2 O23 Mo6 109.2(8) . .
O2 O23 Mo5 129.4(9) . .
Mo6 O23 Mo5 33.37(16) . .
O6 O24 Mo4 22.5(6) . .
O6 O24 Mo3 16.1(6) . .
Mo4 O24 Mo3 17.39(10) . .

loop_
_geom_bond_atom_site_label_1
_geom_bond_atom_site_label_2
_geom_bond_distance
_geom_bond_site_symmetry_2
Ag1 N2 2.142(3) .
Ag1 N6 2.149(3) 2_577
Ag1 O7 2.505(5) 2_567
Ag2A Ag2A 0.6003(14) 2_667
Ag2A N1 2.080(3) .
Ag2A N1 2.271(4) 2_667
Ag2A O22 2.468(7) .
Ag2A O9 2.501(4) .
Ag2A Mo5 3.0012(13) .
Ag3 Ag3 1.153(2) 2_658
Ag3 N8 2.156(6) 2_558
Ag3 N8 2.314(7) 1_655
Mo1 O7 1.599(5) .
Mo1 O17 1.634(5) .
Mo1 O21 1.637(6) .
Mo1 O10 1.867(3) .
Mo1 O13 1.904(6) .
Mo1 O19 1.899(5) .
Mo1 O18 2.008(5) .
Mo1 O3 2.085(5) .
Mo1 O18 2.474(5) 2_657
Mo1 Mo2 2.9967(9) .
Mo2 O15 1.516(6) .
Mo2 O4 1.700(5) .
Mo2 O10 1.760(3) .
Mo2 O8 1.809(4) .
Mo2 O16 1.918(6) .
Mo2 O17 2.342(6) 2_657
Mo2 O18 2.349(5) .
Mo2 O3 2.400(5) 2_657
Mo2 Mo6 3.0010(12) .
Mo6 O23 1.285(6) .
Mo6 O2 1.698(6) .
Mo6 O1 1.695(5) .
Mo6 O15 1.902(6) .
Mo6 O9 1.934(4) .
Mo6 O18 1.942(5) .
Mo6 O16 2.181(6) .
Mo6 O13 2.276(5) .
Mo6 O17 2.335(5) 2_657
Mo4 O6 1.080(6) .
Mo4 O14 1.649(6) .
Mo4 O20 1.695(7) .
Mo4 O24 1.738(9) .
Mo4 O11 1.843(6) .
Mo4 O9 2.110(3) .
Mo4 O3 2.363(5) .
Mo5 O1 0.790(5) .
Mo5 O23 1.678(6) .
Mo5 O22 1.713(6) .
Mo5 O16 1.904(6) .
Mo5 O9 2.092(4) .
Mo5 O15 2.202(6) .
Mo5 O2 2.244(6) .
Mo5 O19 2.279(5) 2_657
Mo5 O17 2.393(5) 2_657
Mo5 O18 2.445(5) .
Mo5 Mo7 3.2167(12) .
Mo3 O9 1.618(3) .
Mo3 O6 1.707(7) .
Mo3 O14 1.704(5) .
Mo3 O11 1.866(6) .
Mo3 O3 1.987(5) .
Mo3 O13 2.168(7) .
Mo3 O20 2.292(7) .
Mo3 O18 2.333(5) .
Mo3 O24 2.420(9) .
Mo3 O10 2.507(3) 2_657
Mo7 O16 1.518(6) .
Mo7 O8 1.597(4) .
Mo7 O12 1.691(6) .
Mo7 O15 1.927(5) .
Mo7 O3 1.939(5) 2_657
Mo7 O11 1.962(6) 2_657
Mo7 O17 2.318(6) 2_657
Mo7 O10 2.494(3) .
O1 O22 0.939(7) .
O2 O23 0.766(8) .
O3 O11 0.973(9) .
O3 Mo7 1.939(5) 2_657
O3 Mo2 2.400(5) 2_657
O4 O15 1.605(8) .
O6 O24 0.755(10) .
O7 O21 1.101(8) .
O7 Ag1 2.505(5) 2_567
O10 Mo3 2.507(3) 2_657
N3 C18 1.309(5) .
N3 N1 1.366(4) .
N3 C11 1.459(5) .
N2 C18 1.329(5) .
N2 C17 1.340(5) .
N1 C17 1.307(5) .
N1 Ag2A 2.271(4) 2_667
C18 H18A 0.9300 .
N6 C16 1.309(6) .
N6 C15 1.324(7) .
N6 Ag1 2.149(3) 2_577
C17 H17A 0.9300 .
N5 C16 1.299(5) .
N5 N4 1.348(6) .
N5 C12 1.478(5) .
C2 C3 1.388(7) .
C2 C1 1.394(7) .
C2 C11 1.514(6) .
C3 C4 1.391(6) .
C3 C8 1.499(7) .
C12 C4 1.513(7) .
C12 H12A 0.9700 .
C12 H12B 0.9700 .
C1 C6 1.395(6) .
C1 C7 1.546(8) .
N4 C15 1.306(6) .
C6 C5 1.407(7) .
C6 C10 1.517(8) .
C11 H11A 0.9700 .
C11 H11B 0.9700 .
C4 C5 1.404(7) .
C5 C9 1.499(7) .
C16 H16A 0.9300 .
N9 N7 1.336(10) .
N9 C14 1.327(9) .
N9 C10 1.448(6) .
C10 H10A 0.9700 .
C10 H10B 0.9700 .
C15 H15A 0.9300 .
C7 H7A 0.9600 .
C7 H7B 0.9600 .
C7 H7C 0.9600 .
C8 H8A 0.9600 .
C8 H8B 0.9600 .
C8 H8C 0.9600 .
C9 H9A 0.8602 .
C9 H9B 0.8817 .
C9 H9C 0.8881 .
N8 C14 1.351(8) .
N8 C13 1.327(11) .
N8 Ag3 2.156(6) 2_558
N8 Ag3 2.314(7) 1_455
C14 H14A 0.9300 .
N7 C13 1.344(9) .
C13 H13A 0.9300 .
O19 O17 1.765(7) .
O19 Mo5 2.279(5) 2_657
O18 O17 1.166(6) 2_657
O18 O13 1.544(7) .
O18 Mo1 2.474(4) 2_657
O17 O18 1.166(6) 2_657
O17 Mo7 2.318(6) 2_657
O17 Mo6 2.335(5) 2_657
O17 Mo2 2.342(6) 2_657
O17 Mo5 2.393(5) 2_657
O16 O15 1.336(7) .
O16 O12 1.505(8) .
O14 O20 1.211(10) .
O11 Mo7 1.962(6) 2_657
